data_7061805
loop_
_publ_author_name
'Kumar, Krishna'
'Agrahari, Anand K.'
'Pratap, Rajesh'
'Tiwari, Vinod K.'
'Bhattacharya, Subrato'

_publ_section_title
;
 Synthesis and structural features of a series of Cu(i)
 furan-2-thiocarboxylate complexes: efficient &#x201C;click&#x201D;
 catalysts for the synthesis of glycoconjugates and glycocluster
;
_journal_issue 38
_journal_name_full 'New Journal of Chemistry'
_journal_page_first 18471
_journal_page_last 18481
_journal_paper_doi 10.1039/D2NJ03433F
_journal_volume 46
_journal_year 2022
_chemical_formula_moiety 'C62 H50 Cu2 O4 P4 S2'
_chemical_formula_sum 'C62 H54 Cu2 O4 P4 S2'
_chemical_formula_weight 1174.12
_space_group_crystal_system monoclinic
_space_group_IT_number 15
_space_group_name_Hall '-C 2yc'
_space_group_name_H-M_alt 'C 1 2/c 1'
_atom_sites_solution_hydrogens geom
_audit_creation_date 2022-09-03
_audit_creation_method
;
Olex2 1.3
(compiled 2020.11.12 svn.r5f609507 for OlexSys, GUI svn.r6408)
;
_audit_update_record
;
2022-09-03 deposited with the CCDC.	2022-09-05 downloaded from the CCDC.
;
_cell_angle_alpha 90
_cell_angle_beta 114.882(2)
_cell_angle_gamma 90
_cell_formula_units_Z 4
_cell_length_a 24.6525(9)
_cell_length_b 10.3327(3)
_cell_length_c 22.7374(8)
_cell_measurement_reflns_used 9984
_cell_measurement_temperature 273.15
_cell_measurement_theta_max 28.309
_cell_measurement_theta_min 2.325
_cell_volume 5254.2(3)
_computing_cell_refinement 'SAINT V8.38A (Bruker, 2018)'
_computing_data_collection 'Bruker Apex2'
_computing_data_reduction 'SAINT V8.38A (Bruker, 2018)'
_computing_molecular_graphics 'Olex2 1.3 (Dolomanov et al., 2009)'
_computing_publication_material 'Olex2 1.3 (Dolomanov et al., 2009)'
_computing_structure_refinement 'olex2.refine 1.5 (Bourhis et al., 2015)'
_computing_structure_solution 'olex2.solve 1.5 (Bourhis et al., 2015)'
_diffrn_ambient_temperature 273(2)
_diffrn_measured_fraction_theta_full 0.997
_diffrn_measured_fraction_theta_max 0.996
_diffrn_measurement_device_type 'Bruker APEX-II CCD'
_diffrn_measurement_method '\f and \w scans'
_diffrn_radiation_type MoK\a
_diffrn_radiation_wavelength 0.71073
_diffrn_reflns_av_R_equivalents 0.0890
_diffrn_reflns_av_unetI/netI 0.0451
_diffrn_reflns_Laue_measured_fraction_full 0.997
_diffrn_reflns_Laue_measured_fraction_max 0.996
_diffrn_reflns_limit_h_max 32
_diffrn_reflns_limit_h_min -32
_diffrn_reflns_limit_k_max 13
_diffrn_reflns_limit_k_min -13
_diffrn_reflns_limit_l_max 30
_diffrn_reflns_limit_l_min -30
_diffrn_reflns_number 55974
_diffrn_reflns_point_group_measured_fraction_full 0.997
_diffrn_reflns_point_group_measured_fraction_max 0.996
_diffrn_reflns_theta_full 25.000
_diffrn_reflns_theta_max 28.347
_diffrn_reflns_theta_min 3.172
_exptl_absorpt_coefficient_mu 1.061
_exptl_absorpt_correction_T_max 0.7457
_exptl_absorpt_correction_T_min 0.5647
_exptl_absorpt_correction_type multi-scan
_exptl_absorpt_process_details
;
SADABS-2016/2 (Bruker,2016/2) was used for absorption correction.
wR2(int) was 0.1275 before and 0.0784 after correction.
The Ratio of minimum to maximum transmission is 0.7573.
The \l/2 correction factor is Not present.
;
_exptl_crystal_colour yellow
_exptl_crystal_colour_primary yellow
_exptl_crystal_density_diffrn 1.484
_exptl_crystal_description block-shape
_exptl_crystal_F_000 2416
_exptl_crystal_size_max 0.28
_exptl_crystal_size_mid 0.22
_exptl_crystal_size_min 0.2
_refine_diff_density_max 0.869
_refine_diff_density_min -0.396
_refine_diff_density_rms 0.075
_refine_ls_extinction_method none
_refine_ls_goodness_of_fit_ref 1.035
_refine_ls_hydrogen_treatment constr
_refine_ls_matrix_type full
_refine_ls_number_parameters 334
_refine_ls_number_reflns 6541
_refine_ls_number_restraints 0
_refine_ls_restrained_S_all 1.035
_refine_ls_R_factor_all 0.0627
_refine_ls_R_factor_gt 0.0412
_refine_ls_shift/su_max 0.002
_refine_ls_shift/su_mean 0.000
_refine_ls_structure_factor_coef Fsqd
_refine_ls_weighting_details 'w=1/[\s^2^(Fo^2^)+(0.0429P)^2^+9.7151P] where P=(Fo^2^+2Fc^2^)/3'
_refine_ls_weighting_scheme calc
_refine_ls_wR_factor_gt 0.0947
_refine_ls_wR_factor_ref 0.1027
_reflns_Friedel_coverage 0.000
_reflns_number_gt 4999
_reflns_number_total 6541
_reflns_threshold_expression 'I > 2\s(I)'
_cod_data_source_file d2nj03433f2.cif
_cod_data_source_block shelx_CCDC1
_cod_depositor_comments 'Adding full bibliography for 7061802--7061806.cif.'
_cod_database_code 7061805
_shelx_shelxl_version_number 2018/3
_shelx_space_group_comment
;
The symmetry employed for this shelxl refinement is uniquely defined
by the following loop, which should always be used as a source of
symmetry information in preference to the above space-group names.
They are only intended as comments.
;
_shelx_estimated_absorpt_t_max 0.816
_shelx_estimated_absorpt_t_min 0.755
_olex2_refinement_description
;
1.a Aromatic/amide H refined with riding coordinates:
 C26(H26), C22(H22), C14(H14), C24(H24), C25(H25), C32(H32), C8(H8), C30(H30),
 C16(H16), C31(H31), C15(H15), C10(H10), C18(H18), C11(H11), C28(H28), C20(H20),
  C12(H12), C19(H19), C23(H23), C17(H17), C9(H9), C29(H29), C3(H3), C4(H4),
 C5(H5)
;
_olex2_submission_special_instructions 'No special instructions were received'

loop_
_space_group_symop_operation_xyz
'x, y, z'
'-x, y, -z+1/2'
'x+1/2, y+1/2, z'
'-x+1/2, y+1/2, -z+1/2'
'-x, -y, -z'
'x, -y, z-1/2'
'-x+1/2, -y+1/2, -z'
'x+1/2, -y+1/2, z-1/2'

loop_
_atom_site_label
_atom_site_type_symbol
_atom_site_fract_x
_atom_site_fract_y
_atom_site_fract_z
_atom_site_U_iso_or_equiv
_atom_site_adp_type
_atom_site_occupancy
_atom_site_site_symmetry_order
_atom_site_calc_flag
_atom_site_refinement_flags_posn
_atom_site_refinement_flags_adp
_atom_site_refinement_flags_occupancy
_atom_site_disorder_assembly
_atom_site_disorder_group
Cu Cu 0.30941(2) 0.73992(3) 0.52753(2) 0.02109(9) Uani 1 1 d . . . . .
S1 S 0.25505(3) 0.89610(6) 0.55577(3) 0.02533(14) Uani 1 1 d . . . . .
P2 P 0.38313(3) 0.81668(7) 0.50207(3) 0.02300(14) Uani 1 1 d . . . . .
P1 P 0.37869(3) 0.65038(7) 0.61917(3) 0.02508(15) Uani 1 1 d . . . . .
C21 C 0.39824(11) 0.7477(3) 0.43620(12) 0.0257(5) Uani 1 1 d . . . . .
C27 C 0.39108(12) 0.9904(3) 0.49469(12) 0.0277(6) Uani 1 1 d . . . . .
O1 O 0.24413(8) 0.69732(18) 0.62459(8) 0.0291(4) Uani 1 1 d . . . . .
C26 C 0.38986(13) 0.8152(3) 0.38055(13) 0.0324(6) Uani 1 1 d . . . . .
H26 H 0.377332 0.900959 0.376120 0.039 Uiso 1 1 calc R U . . .
C22 C 0.41665(14) 0.6198(3) 0.44157(14) 0.0363(7) Uani 1 1 d . . . . .
H22 H 0.421487 0.572692 0.478299 0.044 Uiso 1 1 calc R U . . .
C13 C 0.38079(12) 0.4745(3) 0.63000(12) 0.0296(6) Uani 1 1 d . . . . .
C2 C 0.25243(12) 0.8994(3) 0.67511(12) 0.0333(6) Uani 1 1 d . . . . .
C14 C 0.32844(15) 0.4059(3) 0.59426(15) 0.0424(7) Uani 1 1 d . . . . .
H14 H 0.294184 0.450817 0.567606 0.051 Uiso 1 1 calc R U . . .
C24 C 0.41886(14) 0.6302(3) 0.33723(15) 0.0416(7) Uani 1 1 d . . . . .
H24 H 0.425648 0.590761 0.304179 0.050 Uiso 1 1 calc R U . . .
C25 C 0.39999(14) 0.7559(3) 0.33094(14) 0.0390(7) Uani 1 1 d . . . . .
H25 H 0.393895 0.802008 0.293543 0.047 Uiso 1 1 calc R U . . .
C7 C 0.39262(11) 0.7192(3) 0.69841(12) 0.0265(5) Uani 1 1 d . . . . .
C32 C 0.34097(14) 1.0554(3) 0.45284(14) 0.0374(7) Uani 1 1 d . . . . .
H32 H 0.305961 1.009918 0.429172 0.045 Uiso 1 1 calc R U . . .
C8 C 0.37145(12) 0.6599(3) 0.73950(12) 0.0324(6) Uani 1 1 d . . . . .
H8 H 0.354185 0.578190 0.729343 0.039 Uiso 1 1 calc R U . . .
C30 C 0.39350(19) 1.2573(3) 0.48100(18) 0.0505(9) Uani 1 1 d . . . . .
H30 H 0.393970 1.346788 0.476754 0.061 Uiso 1 1 calc R U . . .
C16 C 0.37712(19) 0.2051(4) 0.63664(19) 0.0544(10) Uani 1 1 d . . . . .
H16 H 0.375849 0.115539 0.640078 0.065 Uiso 1 1 calc R U . . .
C31 C 0.34244(18) 1.1889(3) 0.44578(17) 0.0505(8) Uani 1 1 d . . . . .
H31 H 0.308550 1.231945 0.416960 0.061 Uiso 1 1 calc R U . . .
C15 C 0.32650(19) 0.2721(3) 0.59770(17) 0.0517(9) Uani 1 1 d . . . . .
H15 H 0.291140 0.227982 0.573788 0.062 Uiso 1 1 calc R U . . .
C10 C 0.40181(13) 0.8412(3) 0.81172(13) 0.0401(7) Uani 1 1 d . . . . .
H10 H 0.404972 0.881892 0.849513 0.048 Uiso 1 1 calc R U . . .
C18 C 0.43150(15) 0.4050(3) 0.66744(17) 0.0492(8) Uani 1 1 d . . . . .
H18 H 0.467316 0.447978 0.690901 0.059 Uiso 1 1 calc R U . . .
C11 C 0.42346(14) 0.9017(3) 0.77151(15) 0.0426(7) Uani 1 1 d . . . . .
H11 H 0.441310 0.982752 0.782338 0.051 Uiso 1 1 calc R U . . .
C28 C 0.44288(14) 1.0601(3) 0.52912(16) 0.0431(7) Uani 1 1 d . . . . .
H28 H 0.477276 1.017065 0.556900 0.052 Uiso 1 1 calc R U . . .
C20 C 0.45190(12) 0.7652(3) 0.57011(12) 0.0300(6) Uani 1 1 d . . . . .
H20 H 0.488708 0.791375 0.572045 0.036 Uiso 1 1 calc R U . . .
C12 C 0.41837(13) 0.8407(3) 0.71497(14) 0.0355(6) Uani 1 1 d . . . . .
H12 H 0.432464 0.882046 0.687826 0.043 Uiso 1 1 calc R U . . .
C19 C 0.44990(12) 0.6906(3) 0.61689(12) 0.0321(6) Uani 1 1 d . . . . .
H19 H 0.485269 0.658514 0.648850 0.039 Uiso 1 1 calc R U . . .
C23 C 0.42791(15) 0.5613(3) 0.39340(16) 0.0445(8) Uani 1 1 d . . . . .
H23 H 0.441473 0.476228 0.398277 0.053 Uiso 1 1 calc R U . . .
C17 C 0.4289(2) 0.2701(4) 0.6701(2) 0.0626(11) Uani 1 1 d . . . . .
H17 H 0.463367 0.223964 0.695140 0.075 Uiso 1 1 calc R U . . .
C9 C 0.37585(14) 0.7219(3) 0.79586(13) 0.0387(7) Uani 1 1 d . . . . .
H9 H 0.361061 0.681773 0.822715 0.046 Uiso 1 1 calc R U . . .
C29 C 0.44392(16) 1.1936(3) 0.52252(19) 0.0506(9) Uani 1 1 d . . . . .
H29 H 0.478734 1.239782 0.546211 0.061 Uiso 1 1 calc R U . . .
C3 C 0.26337(14) 1.0231(3) 0.69035(15) 0.0428(7) Uani 1 1 d . . . . .
H3 H 0.271256 1.086112 0.665765 0.051 Uiso 1 1 calc R U . . .
C4 C 0.26092(15) 1.0425(4) 0.75086(15) 0.0470(8) Uani 1 1 d . . . . .
H4 H 0.267927 1.119402 0.774129 0.056 Uiso 1 1 calc R U . . .
C5 C 0.24660(15) 0.9286(4) 0.76780(14) 0.0517(9) Uani 1 1 d . . . . .
H5 H 0.241127 0.913821 0.805294 0.062 Uiso 1 1 calc R U . . .
O2 O 0.24105(10) 0.8365(2) 0.72268(9) 0.0462(6) Uani 1 1 d . . . . .
C1 C 0.24995(11) 0.8147(3) 0.62179(11) 0.0244(5) Uani 1 1 d . . . . .

loop_
_atom_site_aniso_label
_atom_site_aniso_U_11
_atom_site_aniso_U_22
_atom_site_aniso_U_33
_atom_site_aniso_U_23
_atom_site_aniso_U_13
_atom_site_aniso_U_12
Cu 0.01964(15) 0.02793(17) 0.01746(14) 0.00369(12) 0.00953(11) 0.00037(13)
S1 0.0299(3) 0.0228(3) 0.0247(3) 0.0003(2) 0.0128(3) 0.0001(3)
P2 0.0223(3) 0.0293(4) 0.0201(3) 0.0020(3) 0.0115(2) -0.0024(3)
P1 0.0218(3) 0.0350(4) 0.0202(3) 0.0081(3) 0.0106(3) 0.0053(3)
C21 0.0235(13) 0.0302(14) 0.0272(12) -0.0040(10) 0.0142(10) -0.0056(11)
C27 0.0317(14) 0.0320(14) 0.0267(12) -0.0041(11) 0.0193(11) -0.0064(12)
O1 0.0329(10) 0.0337(11) 0.0231(8) 0.0028(8) 0.0141(8) -0.0017(8)
C26 0.0427(16) 0.0312(15) 0.0317(13) 0.0028(11) 0.0239(13) 0.0006(13)
C22 0.0472(18) 0.0263(14) 0.0375(15) -0.0010(12) 0.0198(14) -0.0060(13)
C13 0.0342(15) 0.0351(15) 0.0256(12) 0.0099(11) 0.0187(11) 0.0084(12)
C2 0.0267(14) 0.0491(18) 0.0233(12) -0.0045(12) 0.0097(11) 0.0062(13)
C14 0.0450(19) 0.0376(17) 0.0426(16) 0.0131(14) 0.0164(14) 0.0027(15)
C24 0.0373(17) 0.051(2) 0.0453(16) -0.0212(15) 0.0258(14) -0.0103(15)
C25 0.0458(18) 0.0463(19) 0.0349(14) -0.0019(13) 0.0269(14) -0.0064(15)
C7 0.0202(12) 0.0350(15) 0.0219(11) 0.0047(10) 0.0065(10) 0.0085(11)
C32 0.0421(18) 0.0265(14) 0.0384(15) -0.0020(12) 0.0120(13) -0.0035(13)
C8 0.0331(15) 0.0411(16) 0.0231(12) 0.0063(11) 0.0120(11) 0.0056(13)
C30 0.082(3) 0.0296(17) 0.061(2) -0.0092(15) 0.050(2) -0.0155(18)
C16 0.082(3) 0.0388(18) 0.068(2) 0.0166(17) 0.057(2) 0.0175(19)
C31 0.068(2) 0.0332(17) 0.0511(19) 0.0049(15) 0.0260(18) 0.0024(17)
C15 0.068(2) 0.0399(19) 0.0517(19) 0.0109(15) 0.0292(18) -0.0020(17)
C10 0.0325(16) 0.055(2) 0.0279(13) -0.0027(13) 0.0078(12) 0.0164(15)
C18 0.0375(18) 0.053(2) 0.0544(19) 0.0168(16) 0.0169(16) 0.0140(16)
C11 0.0346(17) 0.0412(18) 0.0479(17) -0.0076(14) 0.0133(14) 0.0065(14)
C28 0.0351(17) 0.0444(18) 0.0576(19) -0.0156(15) 0.0270(15) -0.0084(14)
C20 0.0200(13) 0.0461(17) 0.0251(12) 0.0003(11) 0.0107(10) -0.0014(12)
C12 0.0320(15) 0.0411(17) 0.0376(15) 0.0044(13) 0.0186(12) 0.0066(13)
C19 0.0196(13) 0.0506(18) 0.0268(12) 0.0054(12) 0.0103(11) 0.0054(12)
C23 0.054(2) 0.0286(15) 0.0543(19) -0.0134(14) 0.0267(17) -0.0027(15)
C17 0.066(3) 0.051(2) 0.080(3) 0.028(2) 0.039(2) 0.035(2)
C9 0.0358(16) 0.057(2) 0.0232(12) 0.0093(13) 0.0121(12) 0.0115(14)
C29 0.050(2) 0.0431(19) 0.076(2) -0.0265(18) 0.043(2) -0.0226(17)
C3 0.0439(18) 0.0435(18) 0.0392(16) -0.0103(14) 0.0156(14) 0.0010(15)
C4 0.0438(19) 0.056(2) 0.0397(16) -0.0224(16) 0.0163(15) 0.0007(16)
C5 0.048(2) 0.079(3) 0.0289(15) -0.0139(16) 0.0165(14) 0.0115(19)
O2 0.0513(13) 0.0660(16) 0.0265(10) -0.0022(10) 0.0214(10) 0.0066(12)
C1 0.0192(12) 0.0335(15) 0.0191(11) -0.0001(10) 0.0066(9) 0.0014(11)

loop_
_atom_type_symbol
_atom_type_description
_atom_type_scat_dispersion_real
_atom_type_scat_dispersion_imag
_atom_type_scat_source
C C 0.0033 0.0016 'International Tables Vol C Tables 4.2.6.8 and 6.1.1.4'
H H 0.0000 0.0000 'International Tables Vol C Tables 4.2.6.8 and 6.1.1.4'
Cu Cu 0.3201 1.2651 'International Tables Vol C Tables 4.2.6.8 and 6.1.1.4'
P P 0.1023 0.0942 'International Tables Vol C Tables 4.2.6.8 and 6.1.1.4'
S S 0.1246 0.1234 'International Tables Vol C Tables 4.2.6.8 and 6.1.1.4'
O O 0.0106 0.0060 'International Tables Vol C Tables 4.2.6.8 and 6.1.1.4'

loop_
_geom_angle_atom_site_label_1
_geom_angle_atom_site_label_2
_geom_angle_atom_site_label_3
_geom_angle
_geom_angle_site_symmetry_1
_geom_angle_site_symmetry_3
_geom_angle_publ_flag
S1 Cu Cu 55.462(19) 7_566 7_566 ?
S1 Cu Cu 55.602(19) . 7_566 ?
S1 Cu S1 111.06(2) . 7_566 ?
P2 Cu Cu 133.82(2) . 7_566 ?
P2 Cu S1 116.04(3) . . ?
P2 Cu S1 110.17(2) . 7_566 ?
P1 Cu Cu 135.98(2) . 7_566 ?
P1 Cu S1 108.97(2) . . ?
P1 Cu S1 119.25(3) . 7_566 ?
P1 Cu P2 90.15(3) . . ?
Cu S1 Cu 68.94(2) . 7_566 ?
C1 S1 Cu 97.69(9) . 7_566 ?
C1 S1 Cu 99.06(9) . . ?
C21 P2 Cu 122.16(8) . . ?
C27 P2 Cu 119.78(8) . . ?
C27 P2 C21 103.96(11) . . ?
C27 P2 C20 105.52(13) . . ?
C20 P2 Cu 103.85(8) . . ?
C20 P2 C21 98.24(12) . . ?
C13 P1 Cu 119.81(9) . . ?
C7 P1 Cu 120.25(9) . . ?
C7 P1 C13 105.69(12) . . ?
C19 P1 Cu 104.06(9) . . ?
C19 P1 C13 104.86(13) . . ?
C19 P1 C7 98.92(12) . . ?
C26 C21 P2 123.3(2) . . ?
C26 C21 C22 118.6(2) . . ?
C22 C21 P2 118.07(19) . . ?
C32 C27 P2 116.4(2) . . ?
C32 C27 C28 118.9(3) . . ?
C28 C27 P2 124.7(2) . . ?
C21 C26 C25 120.7(3) . . ?
C23 C22 C21 121.1(3) . . ?
C14 C13 P1 117.3(2) . . ?
C18 C13 P1 124.4(2) . . ?
C18 C13 C14 118.1(3) . . ?
C3 C2 O2 109.6(2) . . ?
C3 C2 C1 136.2(3) . . ?
O2 C2 C1 114.2(3) . . ?
C15 C14 C13 121.3(3) . . ?
C25 C24 C23 119.8(3) . . ?
C24 C25 C26 120.1(3) . . ?
C8 C7 P1 121.5(2) . . ?
C12 C7 P1 119.65(19) . . ?
C12 C7 C8 118.4(2) . . ?
C27 C32 C31 120.3(3) . . ?
C7 C8 C9 120.6(3) . . ?
C31 C30 C29 119.9(3) . . ?
C17 C16 C15 119.8(3) . . ?
C30 C31 C32 120.4(3) . . ?
C16 C15 C14 119.7(4) . . ?
C9 C10 C11 120.0(3) . . ?
C13 C18 C17 119.9(4) . . ?
C10 C11 C12 119.7(3) . . ?
C27 C28 C29 120.6(3) . . ?
C19 C20 P2 120.8(2) . . ?
C7 C12 C11 121.0(3) . . ?
C20 C19 P1 120.9(2) . . ?
C22 C23 C24 119.7(3) . . ?
C16 C17 C18 121.2(4) . . ?
C10 C9 C8 120.2(3) . . ?
C30 C29 C28 119.9(3) . . ?
C2 C3 C4 107.7(3) . . ?
C5 C4 C3 106.3(3) . . ?
C4 C5 O2 110.7(3) . . ?
C5 O2 C2 105.7(3) . . ?
O1 C1 S1 124.43(18) . . ?
O1 C1 C2 120.6(2) . . ?
C2 C1 S1 115.0(2) . . ?

loop_
_geom_bond_atom_site_label_1
_geom_bond_atom_site_label_2
_geom_bond_distance
_geom_bond_site_symmetry_2
_geom_bond_publ_flag
Cu Cu 2.6655(6) 7_566 ?
Cu S1 2.3530(7) . ?
Cu S1 2.3569(7) 7_566 ?
Cu P2 2.2700(6) . ?
Cu P1 2.2627(7) . ?
S1 C1 1.771(2) . ?
P2 C21 1.833(2) . ?
P2 C27 1.821(3) . ?
P2 C20 1.829(3) . ?
P1 C13 1.832(3) . ?
P1 C7 1.830(3) . ?
P1 C19 1.826(3) . ?
C21 C26 1.382(3) . ?
C21 C22 1.386(4) . ?
C27 C32 1.376(4) . ?
C27 C28 1.386(4) . ?
O1 C1 1.226(3) . ?
C26 C25 1.395(4) . ?
C22 C23 1.378(4) . ?
C13 C14 1.395(4) . ?
C13 C18 1.381(4) . ?
C2 C3 1.322(4) . ?
C2 O2 1.388(3) . ?
C2 C1 1.475(3) . ?
C14 C15 1.387(4) . ?
C24 C25 1.366(4) . ?
C24 C23 1.396(4) . ?
C7 C8 1.390(3) . ?
C7 C12 1.385(4) . ?
C32 C31 1.390(4) . ?
C8 C9 1.395(4) . ?
C30 C31 1.370(5) . ?
C30 C29 1.372(5) . ?
C16 C15 1.375(5) . ?
C16 C17 1.358(6) . ?
C10 C11 1.386(4) . ?
C10 C9 1.366(5) . ?
C18 C17 1.398(5) . ?
C11 C12 1.389(4) . ?
C28 C29 1.389(5) . ?
C20 C19 1.331(4) . ?
C3 C4 1.417(4) . ?
C4 C5 1.331(5) . ?
C5 O2 1.363(4) . ?

loop_
_geom_hbond_atom_site_label_D
_geom_hbond_atom_site_label_H
_geom_hbond_atom_site_label_A
_geom_hbond_distance_DH
_geom_hbond_distance_HA
_geom_hbond_distance_DA
_geom_hbond_angle_DHA
_geom_hbond_site_symmetry_A
_geom_hbond_publ_flag
C14 H14 S1 0.93 3.00 3.761(3) 140.6 7_566 yes
C14 H14 S1 0.93 3.00 3.761(3) 140.6 7_566 yes
C32 H32 O1 0.93 2.52 3.349(4) 149.0 7_566 yes
C32 H32 O1 0.93 2.52 3.349(4) 149.0 7_566 yes
C4 H4 O1 0.93 2.57 3.300(3) 135.5 4_556 yes
C4 H4 O1 0.93 2.57 3.300(3) 135.5 4_556 yes
C4 H4 O2 0.93 2.26 3.101(4) 150.5 4_556 yes
C4 H4 O2 0.93 2.26 3.101(4) 150.5 4_556 yes
